data_4504456
loop_
_publ_author_name
'Rajput, Lalit'
'Singha, Subhankar'
'Biradha, Kumar'

_publ_section_title
;
 Comparative Structural Studies on Homologues of Amides and Reverse
 Amides: Unprecedented 4-fold Interpenetrated Quartz Network, New
 \b-Sheet, and Two-Dimensional Layers
;
_journal_issue 12
_journal_name_full 'Crystal Growth &amp; Design'
_journal_page_first 2788
_journal_paper_doi 10.1021/cg0706417
_journal_volume 7
_journal_year 2007
_chemical_formula_sum 'C18 H14 N4 O2'
_chemical_formula_weight 318.33
_chemical_name_systematic
; 
 ? 
;
_space_group_IT_number 14
_symmetry_cell_setting monoclinic
_symmetry_space_group_name_Hall '-P 2ybc'
_symmetry_space_group_name_H-M 'P 1 21/c 1'
_atom_sites_solution_hydrogens geom
_atom_sites_solution_primary direct
_atom_sites_solution_secondary difmap
_audit_creation_method SHELXL-97
_cell_angle_alpha 90.00
_cell_angle_beta 106.62(3)
_cell_angle_gamma 90.00
_cell_formula_units_Z 2
_cell_length_a 5.2550(11)
_cell_length_b 21.051(4)
_cell_length_c 6.8150(14)
_cell_measurement_reflns_used 25
_cell_measurement_temperature 293(2)
_cell_measurement_theta_max 12
_cell_measurement_theta_min 8
_cell_volume 722.4(3)
_computing_structure_refinement 'SHELXL-97 (Sheldrick, 1997)'
_computing_structure_solution 'SHELXS-97 (Sheldrick, 1990)'
_diffrn_ambient_temperature 293(2)
_diffrn_measured_fraction_theta_full 0.705
_diffrn_measured_fraction_theta_max 0.705
_diffrn_measurement_device_type CAD4
_diffrn_measurement_method \w-scan
_diffrn_radiation_monochromator graphite
_diffrn_radiation_source 'fine-focus sealed tube'
_diffrn_radiation_type MoK\a
_diffrn_radiation_wavelength 0.71073
_diffrn_reflns_av_R_equivalents 0.2946
_diffrn_reflns_av_sigmaI/netI 0.2167
_diffrn_reflns_limit_h_max 6
_diffrn_reflns_limit_h_min 0
_diffrn_reflns_limit_k_max 24
_diffrn_reflns_limit_k_min -24
_diffrn_reflns_limit_l_max 7
_diffrn_reflns_limit_l_min -8
_diffrn_reflns_number 2946
_diffrn_reflns_theta_full 27.48
_diffrn_reflns_theta_max 25.00
_diffrn_reflns_theta_min 3.27
_diffrn_standards_decay_% 0
_diffrn_standards_interval_time 60
_diffrn_standards_number 3
_exptl_absorpt_coefficient_mu 0.099
_exptl_absorpt_correction_type none
_exptl_crystal_colour colorless
_exptl_crystal_density_diffrn 1.464
_exptl_crystal_density_meas ?
_exptl_crystal_density_method 'not measured'
_exptl_crystal_description needdle
_exptl_crystal_F_000 332
_exptl_crystal_size_max 0.18
_exptl_crystal_size_mid 0.14
_exptl_crystal_size_min 0.10
_refine_diff_density_max 0.277
_refine_diff_density_min -0.354
_refine_diff_density_rms 0.087
_refine_ls_extinction_coef 0.11(3)
_refine_ls_extinction_expression Fc^*^=kFc[1+0.001xFc^2^\l^3^/sin(2\q)]^-1/4^
_refine_ls_extinction_method SHELXL
_refine_ls_goodness_of_fit_ref 1.050
_refine_ls_hydrogen_treatment constr
_refine_ls_matrix_type full
_refine_ls_number_parameters 110
_refine_ls_number_reflns 1168
_refine_ls_number_restraints 0
_refine_ls_restrained_S_all 1.050
_refine_ls_R_factor_all 0.1207
_refine_ls_R_factor_gt 0.0683
_refine_ls_shift/su_max 0.000
_refine_ls_shift/su_mean 0.000
_refine_ls_structure_factor_coef Fsqd
_refine_ls_weighting_details 'calc w=1/[\s^2^(Fo^2^)+(0.0826P)^2^+0.0227P] where P=(Fo^2^+2Fc^2^)/3'
_refine_ls_weighting_scheme calc
_refine_ls_wR_factor_gt 0.1402
_refine_ls_wR_factor_ref 0.1838
_reflns_number_gt 675
_reflns_number_total 1168
_reflns_threshold_expression >2sigma(I)
_cod_data_source_file cg0706417-file002.cif
_cod_data_source_block 4e
_cod_depositor_comments
;
The following automatic conversions were performed:

'_symmetry_cell_setting' value 'Monoclinic' changed to 'monoclinic'
according to /home/saulius/struct/CIF-dictionaries/cif_core.dic
dictionary named 'cif_core.dic' version 2.4.1 from 2010-06-29.

Automatic conversion script
Id: cif_fix_values 1715 2011-07-08 13:25:40Z adriana 

The following automatic conversions were performed:

'_exptl_crystal_density_meas' value 'not measured' was changed to '?'
- the value is perceived as not measured.

Automatic conversion script
Id: cif_fix_values 3008 2015-01-20 13:52:24Z robertas 
;
_cod_original_sg_symbol_H-M P2(1)/c
_cod_database_code 4504456

loop_
_symmetry_equiv_pos_as_xyz
'x, y, z'
'-x, y+1/2, -z+1/2'
'-x, -y, -z'
'x, -y-1/2, z-1/2'

loop_
_atom_site_label
_atom_site_type_symbol
_atom_site_fract_x
_atom_site_fract_y
_atom_site_fract_z
_atom_site_U_iso_or_equiv
_atom_site_adp_type
_atom_site_occupancy
_atom_site_symmetry_multiplicity
_atom_site_calc_flag
_atom_site_refinement_flags
N11 N 0.2033(5) 0.21879(15) 0.8235(4) 0.0562(9) Uani 1 1 d .
N12 N 0.1849(5) 0.09807(14) 0.4625(3) 0.0418(8) Uani 1 1 d .
H12 H 0.0179 0.0896 0.4298 0.050 Uiso 1 1 calc R
O16 O 0.5766(4) 0.08537(14) 0.4114(3) 0.0569(8) Uani 1 1 d .
C11 C 0.3009(5) 0.13758(16) 0.6362(4) 0.0376(8) Uani 1 1 d .
C12 C 0.1231(6) 0.18034(17) 0.6621(5) 0.0476(9) Uani 1 1 d .
H12A H -0.0471 0.1829 0.5721 0.057 Uiso 1 1 calc R
C13 C 0.4753(7) 0.21485(19) 0.9625(5) 0.0557(10) Uani 1 1 d .
H13 H 0.5193 0.2437 1.0703 0.067 Uiso 1 1 calc R
C14 C 0.6660(6) 0.17406(18) 0.9499(4) 0.0461(9) Uani 1 1 d .
H14 H 0.8351 0.1729 1.0420 0.055 Uiso 1 1 calc R
C15 C 0.5812(5) 0.13426(17) 0.7845(4) 0.0417(8) Uani 1 1 d .
H15 H 0.6987 0.1041 0.7615 0.050 Uiso 1 1 calc R
C16 C 0.3234(5) 0.07602(17) 0.3589(4) 0.0386(8) Uani 1 1 d .
C17 C 0.1506(5) 0.03615(15) 0.1741(4) 0.0367(8) Uani 1 1 d .
C18 C 0.2241(5) 0.03751(15) 0.0154(4) 0.0377(8) Uani 1 1 d .
H18 H 0.3709 0.0613 0.0097 0.045 Uiso 1 1 calc R
C19 C 0.0762(5) 0.00141(16) -0.1572(4) 0.0399(9) Uani 1 1 d .
H19 H 0.1373 0.0029 -0.2725 0.048 Uiso 1 1 calc R

loop_
_atom_site_aniso_label
_atom_site_aniso_U_11
_atom_site_aniso_U_22
_atom_site_aniso_U_33
_atom_site_aniso_U_23
_atom_site_aniso_U_13
_atom_site_aniso_U_12
N11 0.0542(17) 0.067(2) 0.0567(17) -0.0226(14) 0.0312(14) -0.0071(14)
N12 0.0364(12) 0.066(2) 0.0296(12) -0.0098(11) 0.0204(10) -0.0059(12)
O16 0.0418(12) 0.096(2) 0.0413(12) -0.0260(12) 0.0260(9) -0.0167(12)
C11 0.0407(15) 0.0523(19) 0.0251(13) -0.0015(11) 0.0178(11) -0.0061(14)
C12 0.0347(15) 0.068(3) 0.0445(17) -0.0089(15) 0.0186(13) 0.0005(15)
C13 0.064(2) 0.070(3) 0.0445(17) -0.0179(16) 0.0330(15) -0.0137(18)
C14 0.0477(16) 0.066(2) 0.0262(14) -0.0076(13) 0.0135(12) -0.0119(16)
C15 0.0467(16) 0.054(2) 0.0301(15) 0.0045(12) 0.0201(12) 0.0019(15)
C16 0.0403(15) 0.0545(19) 0.0248(12) -0.0013(12) 0.0158(11) 0.0005(13)
C17 0.0362(13) 0.0500(19) 0.0284(14) -0.0005(12) 0.0165(11) 0.0016(14)
C18 0.0391(14) 0.0445(19) 0.0348(14) -0.0014(12) 0.0191(12) -0.0057(14)
C19 0.0386(14) 0.063(2) 0.0245(12) -0.0012(12) 0.0195(11) -0.0013(14)

loop_
_atom_type_symbol
_atom_type_description
_atom_type_scat_dispersion_real
_atom_type_scat_dispersion_imag
_atom_type_scat_source
C C 0.0033 0.0016 'International Tables Vol C Tables 4.2.6.8 and 6.1.1.4'
H H 0.0000 0.0000 'International Tables Vol C Tables 4.2.6.8 and 6.1.1.4'
N N 0.0061 0.0033 'International Tables Vol C Tables 4.2.6.8 and 6.1.1.4'
O O 0.0106 0.0060 'International Tables Vol C Tables 4.2.6.8 and 6.1.1.4'

loop_
_geom_angle_atom_site_label_1
_geom_angle_atom_site_label_2
_geom_angle_atom_site_label_3
_geom_angle
_geom_angle_site_symmetry_1
_geom_angle_site_symmetry_3
C12 N11 C13 121.0(3) . .
C16 N12 C11 120.5(2) . .
C16 N12 H12 119.7 . .
C11 N12 H12 119.7 . .
C12 C11 N12 110.5(2) . .
C12 C11 C15 121.1(3) . .
N12 C11 C15 128.3(3) . .
N11 C12 C11 116.6(3) . .
N11 C12 H12A 121.7 . .
C11 C12 H12A 121.7 . .
C14 C13 N11 126.9(3) . .
C14 C13 H13 116.6 . .
N11 C13 H13 116.6 . .
C13 C14 C15 111.7(3) . .
C13 C14 H14 124.1 . .
C15 C14 H14 124.1 . .
C14 C15 C11 122.6(3) . .
C14 C15 H15 118.7 . .
C11 C15 H15 118.7 . .
N12 C16 O16 120.8(3) . .
N12 C16 C17 111.0(2) . .
O16 C16 C17 128.2(2) . .
C18 C17 C19 114.0(3) . 3
C18 C17 C16 115.6(3) . .
C19 C17 C16 130.4(2) 3 .
C17 C18 C19 118.1(3) . .
C17 C18 H18 121.0 . .
C19 C18 H18 121.0 . .
C17 C19 C18 127.9(2) 3 .
C17 C19 H19 116.0 3 .
C18 C19 H19 116.0 . .

loop_
_geom_bond_atom_site_label_1
_geom_bond_atom_site_label_2
_geom_bond_distance
_geom_bond_site_symmetry_2
N11 C12 1.333(4) .
N11 C13 1.474(5) .
N12 C16 1.240(4) .
N12 C11 1.432(4) .
N12 H12 0.8600 .
O16 C16 1.290(3) .
C11 C12 1.345(4) .
C11 C15 1.531(4) .
C12 H12A 0.9300 .
C13 C14 1.341(5) .
C13 H13 0.9300 .
C14 C15 1.373(4) .
C14 H14 0.9300 .
C15 H15 0.9300 .
C16 C17 1.569(4) .
C17 C18 1.249(4) .
C17 C19 1.407(4) 3
C18 C19 1.429(4) .
C18 H18 0.9300 .
C19 C17 1.407(4) 3
C19 H19 0.9300 .
